data_2201595
loop_
_publ_author_name
'Almeida Paz, Filipe A.'
'Bond, Andrew D.'
'Khimyak, Yaroslav Z.'
'Klinowski, Jacek'

_publ_section_title
;<i>catena</i>-Poly[[[diaquacadmium(II)]-di-\m-4,4'-trimethylenedipyridine-\k^2^<i>N</i>:<i>N</i>']
 dinitrate 4,4'-trimethylenedipyridine monohydrate]
;
_journal_issue 12
_journal_name_full 'Acta Crystallographica Section E'
_journal_page_first m730
_journal_page_last m732
_journal_paper_doi 10.1107/S1600536802020573
_journal_volume 58
_journal_year 2002
_chemical_formula_iupac '[Cd (C13 H14 N2)2 (H2 O)2] (N O3)2, C13 H14 N2, H2 O'
_chemical_formula_moiety 'C26 H32 Cd N4 O2 2+, C13 H14 N2, (N O3 -)2, H2 O'
_chemical_formula_sum 'C39 H48 Cd N8 O9'
_chemical_formula_weight 885.25
_chemical_name_common CUmof-5
_chemical_name_systematic
;
catena-Poly[[[diaquacadmium(II)]-di-\m-4,4'-trimethylenedipyridine-\k^2^N:N']
dinitrate 4,4'-trimethylenedipyridine monohydrate]
;
_space_group_IT_number 1
_symmetry_cell_setting triclinic
_symmetry_space_group_name_Hall 'P 1'
_symmetry_space_group_name_H-M 'P 1'
_atom_sites_solution_hydrogens geom
_atom_sites_solution_primary direct
_atom_sites_solution_secondary difmap
_cell_angle_alpha 93.500(2)
_cell_angle_beta 110.936(2)
_cell_angle_gamma 114.273(2)
_cell_formula_units_Z 1
_cell_length_a 9.8088(3)
_cell_length_b 10.6080(3)
_cell_length_c 12.0502(4)
_cell_measurement_reflns_used 8531
_cell_measurement_temperature 180(2)
_cell_measurement_theta_max 27.48
_cell_measurement_theta_min 1.00
_cell_volume 1035.21(6)
_computing_cell_refinement 'HKL SCALEPACK (Otwinowski & Minor, 1997)'
_computing_data_collection 'COLLECT (Nonius 1998)'
_computing_data_reduction 'HKL DENZO (Otwinowski & Minor, 1997) and SCALEPACK'
_computing_publication_material SHELXTL
_computing_structure_refinement 'SHELXTL (Bruker, 2001)'
_computing_structure_solution 'SIR92 (Altomare et al., 1994)'
_diffrn_ambient_temperature 180(2)
_diffrn_measured_fraction_theta_full 0.968
_diffrn_measured_fraction_theta_max 0.968
_diffrn_measurement_device_type 'Nonius KappaCCD'
_diffrn_measurement_method 'Thin-slice \w and \f'
_diffrn_radiation_monochromator graphite
_diffrn_radiation_source 'fine-focus sealed tube'
_diffrn_radiation_type MoK\a
_diffrn_radiation_wavelength 0.7107
_diffrn_reflns_av_R_equivalents 0.0357
_diffrn_reflns_av_sigmaI/netI 0.0442
_diffrn_reflns_limit_h_max 12
_diffrn_reflns_limit_h_min -12
_diffrn_reflns_limit_k_max 13
_diffrn_reflns_limit_k_min -13
_diffrn_reflns_limit_l_max 15
_diffrn_reflns_limit_l_min -15
_diffrn_reflns_number 11297
_diffrn_reflns_theta_full 26.94
_diffrn_reflns_theta_max 26.94
_diffrn_reflns_theta_min 3.52
_diffrn_standards_number 0
_exptl_absorpt_coefficient_mu 0.590
_exptl_absorpt_correction_T_max 0.910
_exptl_absorpt_correction_T_min 0.803
_exptl_absorpt_correction_type multi-scan
_exptl_absorpt_process_details '(SORTAV; Blessing, 1995)'
_exptl_crystal_colour colourless
_exptl_crystal_density_diffrn 1.420
_exptl_crystal_density_method 'not measured'
_exptl_crystal_description block
_exptl_crystal_F_000 458
_exptl_crystal_size_max 0.25
_exptl_crystal_size_mid 0.21
_exptl_crystal_size_min 0.16
_refine_diff_density_max 0.445
_refine_diff_density_min -0.596
_refine_ls_abs_structure_details '(Flack, 1983), 2369 Friedel pairs'
_refine_ls_abs_structure_Flack 0.031(11)
_refine_ls_extinction_method none
_refine_ls_goodness_of_fit_ref 1.046
_refine_ls_hydrogen_treatment mixed
_refine_ls_matrix_type full
_refine_ls_number_parameters 533
_refine_ls_number_reflns 6863
_refine_ls_number_restraints 14
_refine_ls_restrained_S_all 1.047
_refine_ls_R_factor_all 0.0257
_refine_ls_R_factor_gt 0.0255
_refine_ls_shift/su_max 0.002
_refine_ls_shift/su_mean 0.000
_refine_ls_structure_factor_coef Fsqd
_refine_ls_weighting_details 'calc w = 1/[\s^2^(Fo^2^)+(0.0335P)^2^+0.2087P] where P = (Fo^2^+2Fc^2^)/3'
_refine_ls_weighting_scheme calc
_refine_ls_wR_factor_gt 0.0660
_refine_ls_wR_factor_ref 0.0663
_reflns_number_gt 6828
_reflns_number_total 6863
_reflns_threshold_expression I>2\s(I)
_cod_data_source_file ob6191.cif
_cod_data_source_block I
_cod_database_code 2201595
_cod_database_fobs_code 2201595

loop_
_symmetry_equiv_pos_as_xyz
'x, y, z'

loop_
_atom_site_label
_atom_site_fract_x
_atom_site_fract_y
_atom_site_fract_z
_atom_site_U_iso_or_equiv
_atom_site_adp_type
_atom_site_calc_flag
_atom_site_refinement_flags
_atom_site_occupancy
_atom_site_disorder_assembly
_atom_site_disorder_group
_atom_site_type_symbol
Cd1 0.4220 0.0047 0.4997 0.02355(6) Uani d . 1 . . Cd
O11 0.2618(3) 0.1236(3) 0.4693(3) 0.0286(6) Uani d D 1 . . O
H11A 0.183(4) 0.109(5) 0.4015(18) 0.067(6) Uiso d D 1 . . H
H11B 0.242(5) 0.149(5) 0.528(2) 0.067(6) Uiso d D 1 . . H
O12 0.5781(4) -0.1135(3) 0.5175(3) 0.0297(7) Uani d D 1 . . O
H12A 0.547(6) -0.184(3) 0.461(2) 0.067(6) Uiso d D 1 . . H
H12B 0.616(6) -0.131(4) 0.5867(17) 0.067(6) Uiso d D 1 . . H
N21 0.2218(4) -0.1874(4) 0.5343(3) 0.0261(8) Uani d . 1 . . N
N22 0.2929(4) -0.0879(4) 1.2850(3) 0.0285(7) Uani d . 1 . . N
C21 0.0771(5) -0.1917(5) 0.5223(4) 0.0288(9) Uani d . 1 . . C
H21A 0.0402 -0.1343 0.4751 0.035 Uiso calc R 1 . . H
C22 -0.0189(5) -0.2754(5) 0.5754(4) 0.0285(9) Uani d . 1 . . C
H22B -0.1193 -0.2746 0.5646 0.034 Uiso calc R 1 . . H
C23 0.0316(5) -0.3610(4) 0.6448(4) 0.0251(9) Uani d . 1 . . C
C24 0.1762(5) -0.3598(4) 0.6540(4) 0.0287(9) Uani d . 1 . . C
H24A 0.2140 -0.4182 0.6992 0.034 Uiso calc R 1 . . H
C25 0.2664(5) -0.2746(4) 0.5980(4) 0.0289(9) Uani d . 1 . . C
H25A 0.3645 -0.2775 0.6046 0.035 Uiso calc R 1 . . H
C26 -0.0624(5) -0.4450(5) 0.7136(4) 0.0315(9) Uani d . 1 . . C
H26A -0.0813 -0.5447 0.6957 0.038 Uiso calc R 1 . . H
H26B -0.1712 -0.4467 0.6844 0.038 Uiso calc R 1 . . H
C27 0.0305(5) -0.3813(4) 0.8529(3) 0.0273(8) Uani d . 1 . . C
H27A -0.0346 -0.4414 0.8935 0.033 Uiso calc R 1 . . H
H27B 0.1371 -0.3840 0.8822 0.033 Uiso calc R 1 . . H
C28 0.0633(4) -0.2278(3) 0.8909(3) 0.0310(6) Uani d . 1 . . C
H28A 0.1367 -0.1653 0.8567 0.037 Uiso calc R 1 . . H
H28B -0.0419 -0.2229 0.8571 0.037 Uiso calc R 1 . . H
C29 0.3805(4) -0.0776(4) 1.2201(3) 0.0338(7) Uani d . 1 . . C
H29A 0.4966 -0.0394 1.2630 0.041 Uiso calc R 1 . . H
C210 0.3115(4) -0.1197(4) 1.0936(3) 0.0325(7) Uani d . 1 . . C
H21B 0.3795 -0.1102 1.0516 0.039 Uiso calc R 1 . . H
C211 0.1424(4) -0.1759(3) 1.0285(3) 0.0272(6) Uani d . 1 . . C
C212 0.0505(4) -0.1880(3) 1.0949(3) 0.0326(7) Uani d . 1 . . C
H21C -0.0660 -0.2279 1.0539 0.039 Uiso calc R 1 . . H
C213 0.1288(4) -0.1417(3) 1.2219(3) 0.0315(6) Uani d . 1 . . C
H21D 0.0639 -0.1483 1.2660 0.038 Uiso calc R 1 . . H
N31 0.5398(4) 0.1171(4) 0.7113(3) 0.0260(7) Uani d . 1 . . N
N32 0.6233(4) 0.1973(4) 1.4660(3) 0.0242(8) Uani d . 1 . . N
C31 0.5513(4) 0.0513(3) 0.8031(3) 0.0307(6) Uani d . 1 . . C
H31A 0.5270 -0.0460 0.7855 0.037 Uiso calc R 1 . . H
C32 0.5967(4) 0.1173(4) 0.9225(3) 0.0310(7) Uani d . 1 . . C
H32B 0.6041 0.0657 0.9843 0.037 Uiso calc R 1 . . H
C33 0.6313(3) 0.2585(3) 0.9516(3) 0.0273(6) Uani d . 1 . . C
C34 0.6242(3) 0.3290(3) 0.8577(3) 0.0294(6) Uani d . 1 . . C
H34A 0.6509 0.4271 0.8737 0.035 Uiso calc R 1 . . H
C35 0.5782(3) 0.2558(3) 0.7409(3) 0.0264(6) Uani d . 1 . . C
H35A 0.5734 0.3059 0.6781 0.032 Uiso calc R 1 . . H
C36 0.6740(4) 0.3332(4) 1.0786(3) 0.0355(7) Uani d . 1 . . C
H36A 0.6046 0.2663 1.1131 0.043 Uiso calc R 1 . . H
H36B 0.6487 0.4144 1.0737 0.043 Uiso calc R 1 . . H
C37 0.8573(4) 0.3887(5) 1.1654(4) 0.0331(9) Uani d . 1 . . C
H37A 0.8812 0.3069 1.1745 0.040 Uiso calc R 1 . . H
H37B 0.9269 0.4512 1.1287 0.040 Uiso calc R 1 . . H
C38 0.9014(5) 0.4726(5) 1.2926(4) 0.0343(10) Uani d . 1 . . C
H38A 1.0213 0.5122 1.3430 0.041 Uiso calc R 1 . . H
H38B 0.8760 0.5535 1.2831 0.041 Uiso calc R 1 . . H
C39 0.7509(5) 0.1884(5) 1.4567(4) 0.0307(9) Uani d . 1 . . C
H39A 0.7773 0.1169 1.4866 0.037 Uiso calc R 1 . . H
C310 0.8463(5) 0.2780(5) 1.4057(4) 0.0325(10) Uani d . 1 . . C
H31B 0.9375 0.2686 1.4034 0.039 Uiso calc R 1 . . H
C311 0.8095(5) 0.3819(5) 1.3578(4) 0.0272(9) Uani d . 1 . . C
C312 0.6814(5) 0.3946(4) 1.3731(4) 0.0286(9) Uani d . 1 . . C
H31C 0.6554 0.4679 1.3473 0.034 Uiso calc R 1 . . H
C313 0.5917(5) 0.3013(4) 1.4254(4) 0.0272(8) Uani d . 1 . . C
H31D 0.5034 0.3115 1.4330 0.033 Uiso calc R 1 . . H
N41 0.4421(3) 0.6472(3) 0.3384(3) 0.0390(6) Uani d . 1 . . N
N42 0.1758(3) 0.2016(3) -0.3557(3) 0.0389(6) Uani d . 1 . . N
C41 0.4710(4) 0.6321(3) 0.2393(3) 0.0397(7) Uani d . 1 . . C
H41B 0.5405 0.7151 0.2228 0.048 Uiso calc R 1 . . H
C42 0.4045(4) 0.5013(3) 0.1594(3) 0.0349(7) Uani d . 1 . . C
H42B 0.4288 0.4961 0.0902 0.042 Uiso calc R 1 . . H
C43 0.3024(4) 0.3780(3) 0.1806(3) 0.0305(7) Uani d . 1 . . C
C44 0.2694(4) 0.3949(4) 0.2810(3) 0.0358(8) Uani d . 1 . . C
H44A 0.1967 0.3144 0.2977 0.043 Uiso calc R 1 . . H
C45 0.3424(4) 0.5293(4) 0.3577(3) 0.0376(7) Uani d . 1 . . C
H45A 0.3198 0.5374 0.4274 0.045 Uiso calc R 1 . . H
C46 0.2260(4) 0.2321(3) 0.0980(3) 0.0359(7) Uani d . 1 . . C
H46A 0.2371 0.1640 0.1488 0.043 Uiso calc R 1 . . H
H46B 0.2862 0.2356 0.0466 0.043 Uiso calc R 1 . . H
C47 0.0419(4) 0.1787(3) 0.0144(3) 0.0332(7) Uani d . 1 . . C
H47A -0.0064 0.0783 -0.0303 0.040 Uiso calc R 1 . . H
H47B -0.0167 0.1812 0.0658 0.040 Uiso calc R 1 . . H
C48 0.0153(3) 0.2677(3) -0.0779(3) 0.0326(7) Uani d . 1 . . C
H48A -0.1035 0.2411 -0.1177 0.039 Uiso calc R 1 . . H
H48B 0.0757 0.3697 -0.0341 0.039 Uiso calc R 1 . . H
C49 0.0457(5) 0.0981(4) -0.3461(4) 0.0381(9) Uani d . 1 . . C
H49A -0.0114 0.0076 -0.4024 0.046 Uiso calc R 1 . . H
C410 -0.0087(4) 0.1174(4) -0.2581(3) 0.0343(8) Uani d . 1 . . C
H41C -0.1014 0.0414 -0.2551 0.041 Uiso calc R 1 . . H
C411 0.0725(3) 0.2477(3) -0.1749(3) 0.0267(6) Uani d . 1 . . C
C412 0.2066(4) 0.3542(3) -0.1844(3) 0.0300(6) Uani d . 1 . . C
H41D 0.2657 0.4457 -0.1293 0.036 Uiso calc R 1 . . H
C413 0.2539(4) 0.3265(4) -0.2746(3) 0.0342(7) Uani d . 1 . . C
H41E 0.3471 0.4006 -0.2788 0.041 Uiso calc R 1 . . H
N5N -0.1543(3) -0.0132(3) 0.2509(3) 0.0349(6) Uani d . 1 . . N
O51 -0.0179(3) 0.0847(3) 0.2691(2) 0.0456(6) Uani d . 1 . . O
O52 -0.1587(4) -0.0958(6) 0.3156(5) 0.117(2) Uani d . 1 . . O
O53 -0.2834(3) -0.0250(3) 0.1696(2) 0.0508(7) Uani d D 1 . . O
N6N -0.3649(4) -0.3129(4) -0.2645(3) 0.0421(7) Uani d . 1 . . N
O61 -0.4231(6) -0.3966(5) -0.3604(4) 0.1066(17) Uani d . 1 . . O
O62 -0.3194(3) -0.1835(3) -0.2541(3) 0.0573(8) Uani d . 1 . . O
O63 -0.3566(5) -0.3593(4) -0.1706(4) 0.0764(10) Uani d D 1 . . O
O7W -0.4988(5) -0.2764(5) -0.0327(4) 0.0947(13) Uani d D 1 . . O
H7A -0.433(4) -0.302(4) -0.050(2) 0.067(6) Uiso d D 1 . . H
H7B -0.434(3) -0.202(3) 0.029(3) 0.067(6) Uiso d D 1 . . H

loop_
_atom_site_aniso_label
_atom_site_aniso_U_11
_atom_site_aniso_U_22
_atom_site_aniso_U_33
_atom_site_aniso_U_12
_atom_site_aniso_U_13
_atom_site_aniso_U_23
Cd1 0.02512(8) 0.02546(9) 0.01762(8) 0.00936(6) 0.00936(6) 0.00436(6)
O11 0.0297(14) 0.0347(16) 0.0239(14) 0.0157(13) 0.0130(12) 0.0069(12)
O12 0.0305(14) 0.0260(14) 0.0319(16) 0.0137(13) 0.0123(12) 0.0038(12)
N21 0.0279(17) 0.0288(18) 0.0211(19) 0.0103(15) 0.0131(15) 0.0074(15)
N22 0.0295(14) 0.0311(15) 0.0217(16) 0.0129(12) 0.0095(12) 0.0017(12)
C21 0.0278(17) 0.035(2) 0.0260(18) 0.0160(16) 0.0120(14) 0.0098(15)
C22 0.0292(18) 0.031(2) 0.0283(19) 0.0141(17) 0.0147(15) 0.0083(15)
C23 0.026(2) 0.0221(19) 0.021(2) 0.0058(17) 0.0096(17) -0.0017(16)
C24 0.0331(18) 0.0250(17) 0.0252(19) 0.0102(15) 0.0128(14) 0.0087(14)
C25 0.0265(17) 0.0297(18) 0.0294(19) 0.0143(15) 0.0096(14) 0.0050(15)
C26 0.031(2) 0.0255(18) 0.031(2) 0.0058(16) 0.0149(17) 0.0049(16)
C27 0.0323(19) 0.0280(16) 0.0225(16) 0.0107(15) 0.0158(15) 0.0084(13)
C28 0.0389(15) 0.0327(15) 0.0201(14) 0.0184(13) 0.0093(12) 0.0049(12)
C29 0.0252(13) 0.0467(18) 0.0231(15) 0.0132(14) 0.0087(12) 0.0011(13)
C210 0.0301(17) 0.0473(19) 0.0223(16) 0.0168(15) 0.0149(14) 0.0071(14)
C211 0.0324(15) 0.0286(15) 0.0189(14) 0.0145(13) 0.0091(12) 0.0037(12)
C212 0.0280(13) 0.0379(16) 0.0257(15) 0.0131(13) 0.0086(12) -0.0003(13)
C213 0.0278(13) 0.0396(17) 0.0248(14) 0.0134(13) 0.0121(12) 0.0029(13)
N31 0.0247(14) 0.0267(14) 0.0194(15) 0.0057(12) 0.0092(12) 0.0042(11)
N32 0.0252(16) 0.0231(17) 0.0208(19) 0.0091(14) 0.0090(15) 0.0019(14)
C31 0.0353(15) 0.0247(14) 0.0269(15) 0.0112(12) 0.0106(12) 0.0076(12)
C32 0.0338(19) 0.0350(17) 0.0230(16) 0.0139(16) 0.0124(15) 0.0106(14)
C33 0.0234(12) 0.0372(16) 0.0213(14) 0.0136(12) 0.0106(11) 0.0037(12)
C34 0.0300(13) 0.0257(14) 0.0279(15) 0.0124(12) 0.0088(12) 0.0030(12)
C35 0.0298(13) 0.0249(14) 0.0218(14) 0.0112(11) 0.0094(11) 0.0086(11)
C36 0.0310(15) 0.051(2) 0.0222(15) 0.0184(15) 0.0115(13) 0.0005(14)
C37 0.0242(17) 0.0391(19) 0.0271(18) 0.0063(14) 0.0126(14) 0.0004(15)
C38 0.030(2) 0.033(2) 0.0197(19) -0.0035(16) 0.0126(16) -0.0035(16)
C39 0.0314(18) 0.0267(19) 0.034(2) 0.0127(16) 0.0140(16) 0.0078(15)
C310 0.0273(18) 0.033(2) 0.038(2) 0.0107(17) 0.0195(17) 0.0011(17)
C311 0.029(2) 0.025(2) 0.0124(19) 0.0015(17) 0.0068(16) -0.0032(15)
C312 0.0295(16) 0.0298(18) 0.0229(18) 0.0131(15) 0.0082(14) 0.0060(14)
C313 0.0265(17) 0.0307(18) 0.0233(17) 0.0109(15) 0.0117(14) 0.0093(14)
N41 0.0409(14) 0.0307(14) 0.0352(15) 0.0123(12) 0.0116(12) 0.0006(11)
N42 0.0412(15) 0.0503(17) 0.0360(15) 0.0274(14) 0.0207(13) 0.0076(13)
C41 0.0350(16) 0.0278(16) 0.0422(19) 0.0059(14) 0.0120(15) 0.0070(14)
C42 0.0371(15) 0.0345(16) 0.0314(16) 0.0150(14) 0.0146(13) 0.0075(13)
C43 0.0237(13) 0.0276(15) 0.0339(16) 0.0132(12) 0.0042(12) 0.0057(13)
C44 0.0289(16) 0.0278(18) 0.036(2) 0.0033(14) 0.0102(15) 0.0018(15)
C45 0.0430(17) 0.0344(18) 0.0342(17) 0.0167(15) 0.0174(14) 0.0022(14)
C46 0.0417(16) 0.0295(15) 0.0327(17) 0.0198(14) 0.0082(14) 0.0043(13)
C47 0.0360(15) 0.0260(15) 0.0283(15) 0.0064(12) 0.0141(13) 0.0009(12)
C48 0.0255(13) 0.0383(16) 0.0331(16) 0.0161(13) 0.0110(12) 0.0021(13)
C49 0.0397(19) 0.0325(17) 0.0339(18) 0.0123(16) 0.0149(15) -0.0083(14)
C410 0.0313(16) 0.0346(18) 0.0331(18) 0.0104(14) 0.0165(14) 0.0002(15)
C411 0.0251(13) 0.0314(14) 0.0260(14) 0.0163(12) 0.0096(11) 0.0059(12)
C412 0.0329(14) 0.0266(14) 0.0303(15) 0.0134(12) 0.0139(12) 0.0045(12)
C413 0.0374(17) 0.0363(17) 0.0374(17) 0.0202(15) 0.0203(14) 0.0129(14)
N5N 0.0266(12) 0.0377(15) 0.0350(15) 0.0135(11) 0.0087(11) 0.0122(12)
O51 0.0304(11) 0.0460(14) 0.0510(15) 0.0112(11) 0.0139(11) 0.0184(12)
O52 0.0358(17) 0.137(4) 0.156(5) 0.020(2) 0.025(3) 0.123(4)
O53 0.0330(11) 0.0611(16) 0.0444(15) 0.0220(12) 0.0011(11) 0.0146(12)
N6N 0.0285(14) 0.0427(19) 0.0510(19) 0.0197(14) 0.0089(14) 0.0100(16)
O61 0.117(3) 0.090(3) 0.077(3) 0.068(3) -0.014(3) -0.021(2)
O62 0.0497(14) 0.0353(13) 0.0680(19) 0.0155(12) 0.0085(13) 0.0205(13)
O63 0.097(3) 0.068(2) 0.099(3) 0.051(2) 0.057(2) 0.059(2)
O7W 0.072(2) 0.098(3) 0.073(3) 0.002(2) 0.038(2) -0.017(2)

loop_
_atom_type_symbol
_atom_type_description
_atom_type_scat_dispersion_real
_atom_type_scat_dispersion_imag
_atom_type_scat_source
C C 0.0033 0.0016 'International Tables Vol C Tables 4.2.6.8 and 6.1.1.4'
H H 0.0000 0.0000 'International Tables Vol C Tables 4.2.6.8 and 6.1.1.4'
N N 0.0061 0.0033 'International Tables Vol C Tables 4.2.6.8 and 6.1.1.4'
O O 0.0106 0.0060 'International Tables Vol C Tables 4.2.6.8 and 6.1.1.4'
Cd Cd -0.8075 1.2024 'International Tables Vol C Tables 4.2.6.8 and 6.1.1.4'

loop_
_geom_angle_atom_site_label_1
_geom_angle_atom_site_label_2
_geom_angle_atom_site_label_3
_geom_angle_site_symmetry_1
_geom_angle_site_symmetry_3
_geom_angle
_geom_angle_publ_flag
O12 Cd1 O11 . . 176.52(14) yes
O12 Cd1 N21 . . 91.17(11) yes
O11 Cd1 N21 . . 90.38(11) yes
O12 Cd1 N22 . 1_554 89.69(11) yes
O11 Cd1 N22 . 1_554 87.10(11) yes
N21 Cd1 N22 . 1_554 93.77(12) yes
O12 Cd1 N32 . 1_554 88.73(11) yes
O11 Cd1 N32 . 1_554 89.74(11) yes
N21 Cd1 N32 . 1_554 179.74(15) yes
N22 Cd1 N32 1_554 1_554 86.47(12) yes
O12 Cd1 N31 . . 96.68(11) yes
O11 Cd1 N31 . . 86.50(11) yes
N21 Cd1 N31 . . 87.98(12) yes
N22 Cd1 N31 1_554 . 173.37(13) yes
N32 Cd1 N31 1_554 . 91.80(11) yes
Cd1 O11 H11A . . 124(3) no
Cd1 O11 H11B . . 120(3) no
H11A O11 H11B . . 109(2) no
Cd1 O12 H12A . . 121(3) no
Cd1 O12 H12B . . 117(3) no
H12A O12 H12B . . 109(2) no
C25 N21 C21 . . 116.5(4) no
C25 N21 Cd1 . . 119.3(3) no
C21 N21 Cd1 . . 121.8(3) no
C29 N22 C213 . . 117.0(3) no
C29 N22 Cd1 . 1_556 121.4(2) no
C213 N22 Cd1 . 1_556 121.3(3) no
N21 C21 C22 . . 123.1(4) no
N21 C21 H21A . . 118.4 no
C22 C21 H21A . . 118.4 no
C21 C22 C23 . . 119.8(4) no
C21 C22 H22B . . 120.1 no
C23 C22 H22B . . 120.1 no
C24 C23 C22 . . 117.1(4) no
C24 C23 C26 . . 121.2(4) no
C22 C23 C26 . . 121.7(4) no
C25 C24 C23 . . 120.4(4) no
C25 C24 H24A . . 119.8 no
C23 C24 H24A . . 119.8 no
N21 C25 C24 . . 123.0(4) no
N21 C25 H25A . . 118.5 no
C24 C25 H25A . . 118.5 no
C23 C26 C27 . . 112.2(3) no
C23 C26 H26A . . 109.2 no
C27 C26 H26A . . 109.2 no
C23 C26 H26B . . 109.2 no
C27 C26 H26B . . 109.2 no
H26A C26 H26B . . 107.9 no
C28 C27 C26 . . 113.4(3) no
C28 C27 H27A . . 108.9 no
C26 C27 H27A . . 108.9 no
C28 C27 H27B . . 108.9 no
C26 C27 H27B . . 108.9 no
H27A C27 H27B . . 107.7 no
C211 C28 C27 . . 110.7(3) no
C211 C28 H28A . . 109.5 no
C27 C28 H28A . . 109.5 no
C211 C28 H28B . . 109.5 no
C27 C28 H28B . . 109.5 no
H28A C28 H28B . . 108.1 no
N22 C29 C210 . . 123.6(3) no
N22 C29 H29A . . 118.2 no
C210 C29 H29A . . 118.2 no
C29 C210 C211 . . 119.5(3) no
C29 C210 H21B . . 120.3 no
C211 C210 H21B . . 120.3 no
C212 C211 C210 . . 117.4(3) no
C212 C211 C28 . . 121.9(3) no
C210 C211 C28 . . 120.6(3) no
C211 C212 C213 . . 119.8(3) no
C211 C212 H21C . . 120.1 no
C213 C212 H21C . . 120.1 no
N22 C213 C212 . . 122.7(3) no
N22 C213 H21D . . 118.7 no
C212 C213 H21D . . 118.7 no
C31 N31 C35 . . 116.2(3) no
C31 N31 Cd1 . . 125.8(2) no
C35 N31 Cd1 . . 117.3(2) no
C39 N32 C313 . . 116.8(4) no
C39 N32 Cd1 . 1_556 120.9(3) no
C313 N32 Cd1 . 1_556 120.2(3) no
N31 C31 C32 . . 123.6(3) no
N31 C31 H31A . . 118.2 no
C32 C31 H31A . . 118.2 no
C33 C32 C31 . . 119.9(3) no
C33 C32 H32B . . 120.0 no
C31 C32 H32B . . 120.0 no
C32 C33 C34 . . 116.9(3) no
C32 C33 C36 . . 122.0(3) no
C34 C33 C36 . . 121.1(3) no
C35 C34 C33 . . 119.7(3) no
C35 C34 H34A . . 120.2 no
C33 C34 H34A . . 120.2 no
N31 C35 C34 . . 123.6(3) no
N31 C35 H35A . . 118.2 no
C34 C35 H35A . . 118.2 no
C33 C36 C37 . . 112.4(3) no
C33 C36 H36A . . 109.1 no
C37 C36 H36A . . 109.1 no
C33 C36 H36B . . 109.1 no
C37 C36 H36B . . 109.1 no
H36A C36 H36B . . 107.8 no
C38 C37 C36 . . 111.8(3) no
C38 C37 H37A . . 109.2 no
C36 C37 H37A . . 109.2 no
C38 C37 H37B . . 109.2 no
C36 C37 H37B . . 109.2 no
H37A C37 H37B . . 107.9 no
C311 C38 C37 . . 112.4(4) no
C311 C38 H38A . . 109.1 no
C37 C38 H38A . . 109.1 no
C311 C38 H38B . . 109.1 no
C37 C38 H38B . . 109.1 no
H38A C38 H38B . . 107.9 no
N32 C39 C310 . . 123.3(4) no
N32 C39 H39A . . 118.3 no
C310 C39 H39A . . 118.3 no
C39 C310 C311 . . 120.3(4) no
C39 C310 H31B . . 119.9 no
C311 C310 H31B . . 119.9 no
C310 C311 C312 . . 115.9(5) no
C310 C311 C38 . . 121.7(4) no
C312 C311 C38 . . 122.4(4) no
C313 C312 C311 . . 120.4(4) no
C313 C312 H31C . . 119.8 no
C311 C312 H31C . . 119.8 no
N32 C313 C312 . . 123.1(4) no
N32 C313 H31D . . 118.5 no
C312 C313 H31D . . 118.5 no
C45 N41 C41 . . 116.9(3) no
C413 N42 C49 . . 116.8(3) no
N41 C41 C42 . . 123.1(3) no
N41 C41 H41B . . 118.4 no
C42 C41 H41B . . 118.4 no
C41 C42 C43 . . 119.9(3) no
C41 C42 H42B . . 120.0 no
C43 C42 H42B . . 120.0 no
C44 C43 C42 . . 116.6(3) no
C44 C43 C46 . . 120.5(3) no
C42 C43 C46 . . 122.9(3) no
C43 C44 C45 . . 120.1(3) no
C43 C44 H44A . . 119.9 no
C45 C44 H44A . . 119.9 no
N41 C45 C44 . . 123.3(3) no
N41 C45 H45A . . 118.3 no
C44 C45 H45A . . 118.3 no
C43 C46 C47 . . 111.9(2) no
C43 C46 H46A . . 109.2 no
C47 C46 H46A . . 109.2 no
C43 C46 H46B . . 109.2 no
C47 C46 H46B . . 109.2 no
H46A C46 H46B . . 107.9 no
C48 C47 C46 . . 112.6(3) no
C48 C47 H47A . . 109.1 no
C46 C47 H47A . . 109.1 no
C48 C47 H47B . . 109.1 no
C46 C47 H47B . . 109.1 no
H47A C47 H47B . . 107.8 no
C411 C48 C47 . . 112.5(2) no
C411 C48 H48A . . 109.1 no
C47 C48 H48A . . 109.1 no
C411 C48 H48B . . 109.1 no
C47 C48 H48B . . 109.1 no
H48A C48 H48B . . 107.8 no
N42 C49 C410 . . 123.1(3) no
N42 C49 H49A . . 118.4 no
C410 C49 H49A . . 118.4 no
C411 C410 C49 . . 119.6(3) no
C411 C410 H41C . . 120.2 no
C49 C410 H41C . . 120.2 no
C410 C411 C412 . . 117.4(3) no
C410 C411 C48 . . 119.6(3) no
C412 C411 C48 . . 123.0(3) no
C413 C412 C411 . . 119.6(3) no
C413 C412 H41D . . 120.2 no
C411 C412 H41D . . 120.2 no
N42 C413 C412 . . 123.4(3) no
N42 C413 H41E . . 118.3 no
C412 C413 H41E . . 118.3 no
O52 N5N O51 . . 118.1(3) no
O52 N5N O53 . . 120.7(3) no
O51 N5N O53 . . 121.2(3) no
O61 N6N O62 . . 123.5(4) no
O61 N6N O63 . . 118.4(4) no
O62 N6N O63 . . 118.0(4) no
H7A O7W H7B . . 105(2) no

loop_
_geom_bond_atom_site_label_1
_geom_bond_atom_site_label_2
_geom_bond_site_symmetry_2
_geom_bond_distance
_geom_bond_publ_flag
Cd1 O12 . 2.311(3) yes
Cd1 O11 . 2.339(3) yes
Cd1 N21 . 2.362(4) yes
Cd1 N22 1_554 2.363(3) yes
Cd1 N32 1_554 2.366(4) yes
Cd1 N31 . 2.377(3) yes
O11 H11A . 0.850(10) no
O11 H11B . 0.850(10) no
O12 H12A . 0.850(10) no
O12 H12B . 0.850(10) no
N21 C25 . 1.348(5) no
N21 C21 . 1.356(5) no
N22 C29 . 1.333(5) no
N22 C213 . 1.346(4) no
N22 Cd1 1_556 2.363(3) no
C21 C22 . 1.376(6) no
C21 H21A . 0.950 no
C22 C23 . 1.391(6) no
C22 H22B . 0.950 no
C23 C24 . 1.378(6) no
C23 C26 . 1.514(7) no
C24 C25 . 1.377(6) no
C24 H24A . 0.950 no
C25 H25A . 0.950 no
C26 C27 . 1.538(6) no
C26 H26A . 0.990 no
C26 H26B . 0.990 no
C27 C28 . 1.529(5) no
C27 H27A . 0.990 no
C27 H27B . 0.990 no
C28 C211 . 1.507(4) no
C28 H28A . 0.990 no
C28 H28B . 0.990 no
C29 C210 . 1.383(5) no
C29 H29A . 0.950 no
C210 C211 . 1.387(4) no
C210 H21B . 0.950 no
C211 C212 . 1.380(4) no
C212 C213 . 1.391(4) no
C212 H21C . 0.950 no
C213 H21D . 0.950 no
N31 C31 . 1.340(4) no
N31 C35 . 1.348(4) no
N32 C39 . 1.335(5) no
N32 C313 . 1.339(5) no
N32 Cd1 1_556 2.366(4) no
C31 C32 . 1.386(5) no
C31 H31A . 0.950 no
C32 C33 . 1.383(5) no
C32 H32B . 0.950 no
C33 C34 . 1.392(4) no
C33 C36 . 1.506(4) no
C34 C35 . 1.382(4) no
C34 H34A . 0.950 no
C35 H35A . 0.950 no
C36 C37 . 1.544(4) no
C36 H36A . 0.990 no
C36 H36B . 0.990 no
C37 C38 . 1.540(6) no
C37 H37A . 0.990 no
C37 H37B . 0.990 no
C38 C311 . 1.497(7) no
C38 H38A . 0.990 no
C38 H38B . 0.990 no
C39 C310 . 1.381(7) no
C39 H39A . 0.950 no
C310 C311 . 1.390(6) no
C310 H31B . 0.950 no
C311 C312 . 1.390(6) no
C312 C313 . 1.382(6) no
C312 H31C . 0.950 no
C313 H31D . 0.950 no
N41 C45 . 1.329(5) no
N41 C41 . 1.338(5) no
N42 C413 . 1.330(4) no
N42 C49 . 1.348(5) no
C41 C42 . 1.386(5) no
C41 H41B . 0.950 no
C42 C43 . 1.388(5) no
C42 H42B . 0.950 no
C43 C44 . 1.379(5) no
C43 C46 . 1.508(4) no
C44 C45 . 1.388(5) no
C44 H44A . 0.950 no
C45 H45A . 0.950 no
C46 C47 . 1.545(4) no
C46 H46A . 0.990 no
C46 H46B . 0.990 no
C47 C48 . 1.524(4) no
C47 H47A . 0.990 no
C47 H47B . 0.990 no
C48 C411 . 1.504(4) no
C48 H48A . 0.990 no
C48 H48B . 0.990 no
C49 C410 . 1.386(5) no
C49 H49A . 0.950 no
C410 C411 . 1.380(4) no
C410 H41C . 0.950 no
C411 C412 . 1.386(4) no
C412 C413 . 1.385(4) no
C412 H41D . 0.950 no
C413 H41E . 0.950 no
N5N O52 . 1.206(5) no
N5N O51 . 1.240(3) no
N5N O53 . 1.244(3) no
N6N O61 . 1.198(5) no
N6N O62 . 1.239(4) no
N6N O63 . 1.251(5) no
O7W H7A . 0.880(10) no
O7W H7B . 0.880(10) no

loop_
_geom_hbond_atom_site_label_D
_geom_hbond_atom_site_label_H
_geom_hbond_atom_site_label_A
_geom_hbond_site_symmetry_A
_geom_hbond_distance_DH
_geom_hbond_distance_HA
_geom_hbond_distance_DA
_geom_hbond_angle_DHA
_geom_hbond_publ_flag
O7W H7A O63 . 0.880(10) 2.020(10) 2.821(5) 152(3) yes
O7W H7B O53 . 0.880(10) 2.030(10) 2.901(4) 178(5) yes
O11 H11B N42 1_556 0.850(10) 1.880(10) 2.734(4) 174(4) yes
O12 H12A N41 1_545 0.850(10) 1.880(10) 2.715(4) 169(5) yes
O12 H12B O62 1_656 0.850(10) 1.990(10) 2.834(4) 174(5) yes

loop_
_geom_torsion_atom_site_label_1
_geom_torsion_atom_site_label_2
_geom_torsion_atom_site_label_3
_geom_torsion_atom_site_label_4
_geom_torsion_site_symmetry_1
_geom_torsion
_geom_torsion_publ_flag
O12 Cd1 N21 C25 . 25.5(3) no
O11 Cd1 N21 C25 . -157.6(3) no
N22 Cd1 N21 C25 1_554 115.3(3) no
N31 Cd1 N21 C25 . -71.1(3) no
O12 Cd1 N21 C21 . -172.7(3) no
O11 Cd1 N21 C21 . 4.2(3) no
N22 Cd1 N21 C21 1_554 -82.9(3) no
N31 Cd1 N21 C21 . 90.7(3) no
C25 N21 C21 C22 . 2.5(6) no
Cd1 N21 C21 C22 . -159.8(3) no
N21 C21 C22 C23 . -0.2(7) no
C21 C22 C23 C24 . -1.7(6) no
C21 C22 C23 C26 . 174.8(4) no
C22 C23 C24 C25 . 1.2(6) no
C26 C23 C24 C25 . -175.2(4) no
C21 N21 C25 C24 . -3.0(6) no
Cd1 N21 C25 C24 . 159.8(3) no
C23 C24 C25 N21 . 1.2(6) no
C24 C23 C26 C27 . 68.7(5) no
C22 C23 C26 C27 . -107.6(5) no
C23 C26 C27 C28 . 60.0(5) no
C26 C27 C28 C211 . 175.6(3) no
C213 N22 C29 C210 . -0.4(6) no
Cd1 N22 C29 C210 1_556 -174.6(3) no
N22 C29 C210 C211 . 0.0(6) no
C29 C210 C211 C212 . -0.5(5) no
C29 C210 C211 C28 . -177.6(3) no
C27 C28 C211 C212 . -92.5(4) no
C27 C28 C211 C210 . 84.5(4) no
C210 C211 C212 C213 . 1.4(5) no
C28 C211 C212 C213 . 178.4(3) no
C29 N22 C213 C212 . 1.2(5) no
Cd1 N22 C213 C212 1_556 175.5(2) no
C211 C212 C213 N22 . -1.8(5) no
O12 Cd1 N31 C31 . -53.8(3) no
O11 Cd1 N31 C31 . 127.7(3) no
N21 Cd1 N31 C31 . 37.2(3) no
N32 Cd1 N31 C31 1_554 -142.7(3) no
O12 Cd1 N31 C35 . 135.8(3) no
O11 Cd1 N31 C35 . -42.7(2) no
N21 Cd1 N31 C35 . -133.2(3) no
N32 Cd1 N31 C35 1_554 46.9(3) no
C35 N31 C31 C32 . 1.2(5) no
Cd1 N31 C31 C32 . -169.3(3) no
N31 C31 C32 C33 . 0.7(5) no
C31 C32 C33 C34 . -2.4(5) no
C31 C32 C33 C36 . 177.3(3) no
C32 C33 C34 C35 . 2.3(4) no
C36 C33 C34 C35 . -177.4(3) no
C31 N31 C35 C34 . -1.3(5) no
Cd1 N31 C35 C34 . 170.1(2) no
C33 C34 C35 N31 . -0.5(5) no
C32 C33 C36 C37 . 82.4(4) no
C34 C33 C36 C37 . -97.9(4) no
C33 C36 C37 C38 . 176.6(3) no
C36 C37 C38 C311 . 63.0(5) no
C313 N32 C39 C310 . -1.5(6) no
Cd1 N32 C39 C310 1_556 162.2(4) no
N32 C39 C310 C311 . -1.7(7) no
C39 C310 C311 C312 . 4.4(7) no
C39 C310 C311 C38 . -174.8(4) no
C37 C38 C311 C310 . 72.0(5) no
C37 C38 C311 C312 . -107.1(5) no
C310 C311 C312 C313 . -4.3(6) no
C38 C311 C312 C313 . 175.0(4) no
C39 N32 C313 C312 . 1.7(6) no
Cd1 N32 C313 C312 1_556 -162.1(3) no
C311 C312 C313 N32 . 1.3(6) no
C45 N41 C41 C42 . -1.0(5) no
N41 C41 C42 C43 . 0.1(5) no
C41 C42 C43 C44 . 1.7(4) no
C41 C42 C43 C46 . -179.8(3) no
C42 C43 C44 C45 . -2.5(5) no
C46 C43 C44 C45 . 179.0(3) no
C41 N41 C45 C44 . 0.1(5) no
C43 C44 C45 N41 . 1.7(5) no
C44 C43 C46 C47 . 75.0(4) no
C42 C43 C46 C47 . -103.4(3) no
C43 C46 C47 C48 . 65.9(4) no
C46 C47 C48 C411 . 69.6(3) no
C413 N42 C49 C410 . 0.6(5) no
N42 C49 C410 C411 . -0.3(6) no
C49 C410 C411 C412 . 0.1(5) no
C49 C410 C411 C48 . -178.9(3) no
C47 C48 C411 C410 . 66.8(4) no
C47 C48 C411 C412 . -112.1(3) no
C410 C411 C412 C413 . -0.4(4) no
C48 C411 C412 C413 . 178.6(3) no
C49 N42 C413 C412 . -0.9(5) no
C411 C412 C413 N42 . 0.8(5) no
